data_8104761
loop_
_publ_author_name
'Wang, Peizhi'
'Wang, Rui'
'Zhang, Tingting'

_publ_section_title
;
 Crystal structure of bis(amino(carbamothioylamino)methaniminium)
 3-nitrophthalate monohydrate, C12H19N9O7S2
;
_journal_issue 3
_journal_name_full 'Zeitschrift f\"ur Kristallographie - New Crystal Structures'
_journal_page_first 543
_journal_page_last 544
_journal_paper_doi 10.1515/ncrs-2020-0611
_journal_volume 236
_journal_year 2021
_chemical_formula_moiety 'C8 H3 N O6, 2(C2 H7 N4 S), H2 O'
_chemical_formula_sum 'C12 H19 N9 O7 S2'
_chemical_formula_weight 465.48
_space_group_crystal_system monoclinic
_space_group_IT_number 14
_space_group_name_Hall '-P 2yn'
_space_group_name_H-M_alt 'P 1 21/n 1'
_atom_sites_solution_hydrogens mixed
_cell_angle_alpha 90
_cell_angle_beta 117.1190(10)
_cell_angle_gamma 90
_cell_formula_units_Z 4
_cell_length_a 7.3376(8)
_cell_length_b 37.536(4)
_cell_length_c 7.7149(8)
_cell_measurement_reflns_used 6265
_cell_measurement_temperature 296(2)
_cell_measurement_theta_max 30.74
_cell_measurement_theta_min 3.02
_cell_volume 1891.3(3)
_computing_cell_refinement 'Bruker SAINT'
_computing_data_collection 'Bruker APEX2'
_computing_data_reduction 'Bruker SAINT'
_computing_molecular_graphics 'Bruker SHELXTL'
_computing_publication_material 'Bruker SHELXTL'
_computing_structure_refinement 'SHELXL-2014/7 (Sheldrick, 2014)'
_computing_structure_solution 'SHELXL-2014/7 (Sheldrick, 2014)'
_diffrn_ambient_temperature 296(2)
_diffrn_measured_fraction_theta_full 0.998
_diffrn_measured_fraction_theta_max 0.998
_diffrn_measurement_device_type 'Bruker APEX-II CCD'
_diffrn_measurement_method '\f and \w scans'
_diffrn_radiation_type MoK\a
_diffrn_radiation_wavelength 0.71073
_diffrn_reflns_av_R_equivalents 0.0413
_diffrn_reflns_av_unetI/netI 0.0430
_diffrn_reflns_Laue_measured_fraction_full 0.998
_diffrn_reflns_Laue_measured_fraction_max 0.998
_diffrn_reflns_limit_h_max 8
_diffrn_reflns_limit_h_min -8
_diffrn_reflns_limit_k_max 31
_diffrn_reflns_limit_k_min -44
_diffrn_reflns_limit_l_max 9
_diffrn_reflns_limit_l_min -9
_diffrn_reflns_number 9554
_diffrn_reflns_point_group_measured_fraction_full 0.998
_diffrn_reflns_point_group_measured_fraction_max 0.998
_diffrn_reflns_theta_full 25.008
_diffrn_reflns_theta_max 25.008
_diffrn_reflns_theta_min 2.170
_exptl_absorpt_coefficient_mu 0.342
_exptl_absorpt_correction_T_max 0.934
_exptl_absorpt_correction_T_min 0.884
_exptl_absorpt_correction_type multi-scan
_exptl_absorpt_process_details sadabs
_exptl_crystal_colour colorless
_exptl_crystal_density_diffrn 1.635
_exptl_crystal_description block
_exptl_crystal_F_000 968
_exptl_crystal_size_max 0.400
_exptl_crystal_size_mid 0.300
_exptl_crystal_size_min 0.200
_refine_diff_density_max 0.381
_refine_diff_density_min -0.481
_refine_diff_density_rms 0.070
_refine_ls_extinction_coef .
_refine_ls_extinction_method none
_refine_ls_goodness_of_fit_ref 1.007
_refine_ls_hydrogen_treatment constr
_refine_ls_matrix_type full
_refine_ls_number_parameters 277
_refine_ls_number_reflns 3339
_refine_ls_number_restraints 2
_refine_ls_restrained_S_all 1.007
_refine_ls_R_factor_all 0.0482
_refine_ls_R_factor_gt 0.0453
_refine_ls_shift/su_max 0.001
_refine_ls_shift/su_mean 0.000
_refine_ls_structure_factor_coef Fsqd
_refine_ls_weighting_details 'w=1/[\s^2^(Fo^2^)+(0.0861P)^2^+1.0137P] where P=(Fo^2^+2Fc^2^)/3'
_refine_ls_weighting_scheme calc
_refine_ls_wR_factor_gt 0.1288
_refine_ls_wR_factor_ref 0.1321
_reflns_Friedel_coverage 0.000
_reflns_Friedel_fraction_full .
_reflns_Friedel_fraction_max .
_reflns_number_gt 3095
_reflns_number_total 3339
_reflns_threshold_expression 'I > 2\s(I)'
_cod_data_source_file suppl_j_ncrs-2020-0611_suppl.cif
_cod_data_source_block 1
_cod_original_sg_symbol_H-M 'P 21/n'
_cod_database_code 8104761
_shelx_space_group_comment
;
The symmetry employed for this shelxl refinement is uniquely defined
by the following loop, which should always be used as a source of
symmetry information in preference to the above space-group names.
They are only intended as comments.
;
_shelx_estimated_absorpt_t_min 0.875
_shelx_estimated_absorpt_t_max 0.935

loop_
_space_group_symop_operation_xyz
'x, y, z'
'-x+1/2, y+1/2, -z+1/2'
'-x, -y, -z'
'x-1/2, -y-1/2, z-1/2'

loop_
_atom_site_label
_atom_site_type_symbol
_atom_site_fract_x
_atom_site_fract_y
_atom_site_fract_z
_atom_site_U_iso_or_equiv
_atom_site_adp_type
_atom_site_occupancy
_atom_site_site_symmetry_order
_atom_site_calc_flag
_atom_site_refinement_flags_posn
_atom_site_refinement_flags_adp
_atom_site_refinement_flags_occupancy
_atom_site_disorder_assembly
_atom_site_disorder_group
S1 S 0.18117(11) 0.21275(2) 0.79951(9) 0.0411(2) Uani 1 1 d . . . . .
C1 C 0.8048(3) 0.07343(6) 0.5654(3) 0.0311(5) Uani 1 1 d . . . . .
H1A H 0.8191 0.0504 0.5289 0.037 Uiso 1 1 calc R U . . .
O1 O 0.7322(3) 0.18333(4) 0.9003(2) 0.0337(4) Uani 1 1 d . . . . .
N1 N 1.0721(3) 0.05997(5) 0.8883(3) 0.0289(4) Uani 1 1 d . . . . .
O1W O 0.5484(3) 0.86633(5) 0.0718(3) 0.0469(5) Uani 1 1 d . . . . .
H1WA H 0.4617 0.8493 0.0624 0.070 Uiso 1 1 d R U . . .
H1WB H 0.6108 0.8598 0.0236 0.070 Uiso 1 1 d R U . . .
S2 S 0.77203(10) 0.96808(2) 0.54773(9) 0.0422(2) Uani 1 1 d . . . . .
C2 C 0.9200(3) 0.08492(5) 0.7548(3) 0.0232(4) Uani 1 1 d . . . . .
O2 O 0.6683(3) 0.20212(4) 0.6048(2) 0.0373(4) Uani 1 1 d . . . . .
N2 N 0.2030(3) 0.28108(5) 0.7422(3) 0.0345(5) Uani 1 1 d . . . . .
H2A H 0.2117 0.2989 0.6764 0.041 Uiso 1 1 calc R U . . .
H2B H 0.1994 0.2846 0.8508 0.041 Uiso 1 1 calc R U . . .
O3 O 0.9552(2) 0.11576(4) 1.1467(2) 0.0320(4) Uani 1 1 d . . . . .
C3 C 0.9012(3) 0.11869(5) 0.8215(3) 0.0207(4) Uani 1 1 d . . . . .
N3 N 0.2024(3) 0.24733(5) 0.5019(3) 0.0271(4) Uani 1 1 d D . . . .
H3 H 0.208(4) 0.2698(4) 0.455(4) 0.041 Uiso 1 1 d D U . . .
C4 C 0.7607(3) 0.14186(5) 0.6821(3) 0.0230(4) Uani 1 1 d . . . . .
O4 O 1.2240(2) 0.07121(5) 1.0265(3) 0.0414(4) Uani 1 1 d . . . . .
N4 N 0.1968(3) 0.22647(5) 0.2244(3) 0.0385(5) Uani 1 1 d . . . . .
H4A H 0.1894 0.2096 0.1458 0.046 Uiso 1 1 calc R U . . .
H4B H 0.2082 0.2482 0.1958 0.046 Uiso 1 1 calc R U . . .
C5 C 0.6492(3) 0.13076(6) 0.4897(3) 0.0305(5) Uani 1 1 d . . . . .
H5A H 0.5596 0.1466 0.3979 0.037 Uiso 1 1 calc R U . . .
O5 O 1.0423(3) 0.02799(5) 0.8544(3) 0.0539(5) Uani 1 1 d . . . . .
N5 N 0.1737(3) 0.18599(5) 0.4325(3) 0.0391(5) Uani 1 1 d . . . . .
H5B H 0.1661 0.1689 0.3551 0.047 Uiso 1 1 calc R U . . .
H5C H 0.1700 0.1814 0.5401 0.047 Uiso 1 1 calc R U . . .
O6 O 1.1684(2) 0.14948(4) 1.0835(2) 0.0320(4) Uani 1 1 d . . . . .
C6 C 0.6684(4) 0.09681(6) 0.4320(3) 0.0335(5) Uani 1 1 d . . . . .
H6A H 0.5896 0.0897 0.3035 0.040 Uiso 1 1 calc R U . . .
N6 N 0.7657(3) 0.90039(5) 0.4622(3) 0.0326(4) Uani 1 1 d . . . . .
H6B H 0.7194 0.8825 0.3844 0.039 Uiso 1 1 calc R U . . .
H6C H 0.8637 0.8974 0.5777 0.039 Uiso 1 1 calc R U . . .
C7 C 0.7185(3) 0.17892(5) 0.7331(3) 0.0244(4) Uani 1 1 d . . . . .
N7 N 0.5304(3) 0.93216(5) 0.2146(3) 0.0269(4) Uani 1 1 d D . . . .
H7 H 0.509(4) 0.9107(4) 0.149(3) 0.040 Uiso 1 1 d D U . . .
C8 C 1.0192(3) 0.12912(5) 1.0354(3) 0.0240(4) Uani 1 1 d . . . . .
N8 N 0.2533(3) 0.94923(6) -0.0616(3) 0.0355(5) Uani 1 1 d . . . . .
H8A H 0.1683 0.9650 -0.1358 0.043 Uiso 1 1 calc R U . . .
H8B H 0.2416 0.9274 -0.0990 0.043 Uiso 1 1 calc R U . . .
C9 C 0.1951(3) 0.24830(6) 0.6765(3) 0.0256(4) Uani 1 1 d . . . . .
N9 N 0.4250(3) 0.99152(5) 0.1720(3) 0.0387(5) Uani 1 1 d . . . . .
H9A H 0.3422 1.0078 0.1008 0.046 Uiso 1 1 calc R U . . .
H9B H 0.5231 0.9969 0.2842 0.046 Uiso 1 1 calc R U . . .
C10 C 0.1910(3) 0.21902(6) 0.3865(3) 0.0280(5) Uani 1 1 d . . . . .
C11 C 0.6868(3) 0.93218(6) 0.4046(3) 0.0265(4) Uani 1 1 d . . . . .
C12 C 0.4018(3) 0.95860(6) 0.1096(3) 0.0268(5) Uani 1 1 d . . . . .

loop_
_atom_site_aniso_label
_atom_site_aniso_U_11
_atom_site_aniso_U_22
_atom_site_aniso_U_33
_atom_site_aniso_U_23
_atom_site_aniso_U_13
_atom_site_aniso_U_12
S1 0.0577(4) 0.0376(4) 0.0365(4) 0.0035(2) 0.0290(3) -0.0046(3)
C1 0.0276(11) 0.0325(11) 0.0341(12) -0.0111(9) 0.0149(10) -0.0029(9)
O1 0.0457(10) 0.0273(8) 0.0342(9) -0.0004(6) 0.0236(8) 0.0055(7)
N1 0.0252(9) 0.0292(10) 0.0357(10) 0.0002(8) 0.0169(8) 0.0032(7)
O1W 0.0503(11) 0.0364(9) 0.0686(13) -0.0134(9) 0.0400(10) -0.0076(8)
S2 0.0369(4) 0.0357(4) 0.0372(4) -0.0095(2) 0.0022(3) 0.0026(2)
C2 0.0181(10) 0.0262(10) 0.0267(10) -0.0018(8) 0.0113(8) 0.0002(8)
O2 0.0437(10) 0.0325(9) 0.0334(9) 0.0080(7) 0.0156(8) 0.0080(7)
N2 0.0444(12) 0.0335(10) 0.0304(10) -0.0021(8) 0.0212(9) -0.0009(8)
O3 0.0305(8) 0.0424(9) 0.0239(8) 0.0023(6) 0.0130(7) 0.0020(7)
C3 0.0162(9) 0.0236(10) 0.0232(10) -0.0015(8) 0.0098(8) -0.0019(7)
N3 0.0307(10) 0.0260(9) 0.0273(9) 0.0008(7) 0.0156(8) -0.0020(7)
C4 0.0182(10) 0.0271(10) 0.0248(10) -0.0002(8) 0.0108(8) -0.0001(8)
O4 0.0248(9) 0.0422(10) 0.0431(10) 0.0002(8) 0.0031(8) 0.0046(7)
N4 0.0524(13) 0.0370(11) 0.0320(11) -0.0056(8) 0.0245(10) 0.0013(9)
C5 0.0242(11) 0.0408(12) 0.0229(11) 0.0024(9) 0.0077(9) 0.0047(9)
O5 0.0553(12) 0.0249(9) 0.0636(13) -0.0023(8) 0.0115(10) 0.0069(8)
N5 0.0542(13) 0.0263(10) 0.0375(11) -0.0034(8) 0.0216(10) 0.0014(9)
O6 0.0244(8) 0.0320(8) 0.0337(9) -0.0077(6) 0.0080(7) -0.0055(6)
C6 0.0264(11) 0.0451(13) 0.0234(11) -0.0084(9) 0.0065(9) -0.0022(9)
N6 0.0262(10) 0.0314(10) 0.0303(10) 0.0008(8) 0.0044(8) 0.0021(8)
C7 0.0175(10) 0.0260(10) 0.0292(11) 0.0018(8) 0.0102(8) 0.0028(8)
N7 0.0217(9) 0.0293(9) 0.0262(9) -0.0023(7) 0.0079(7) 0.0025(7)
C8 0.0208(10) 0.0262(10) 0.0216(10) -0.0007(8) 0.0069(8) 0.0057(8)
N8 0.0264(10) 0.0401(11) 0.0318(10) 0.0047(8) 0.0062(8) 0.0049(8)
C9 0.0176(10) 0.0335(11) 0.0255(10) 0.0002(8) 0.0097(8) -0.0008(8)
N9 0.0368(11) 0.0303(10) 0.0406(11) 0.0034(8) 0.0104(9) 0.0094(8)
C10 0.0210(10) 0.0308(11) 0.0295(11) -0.0025(9) 0.0092(9) 0.0020(8)
C11 0.0180(10) 0.0352(11) 0.0270(11) 0.0008(9) 0.0109(8) 0.0016(8)
C12 0.0215(10) 0.0340(11) 0.0274(11) 0.0034(9) 0.0132(9) 0.0018(8)

loop_
_atom_type_symbol
_atom_type_description
_atom_type_scat_dispersion_real
_atom_type_scat_dispersion_imag
_atom_type_scat_source
C C 0.0033 0.0016 'International Tables Vol C Tables 4.2.6.8 and 6.1.1.4'
H H 0.0000 0.0000 'International Tables Vol C Tables 4.2.6.8 and 6.1.1.4'
N N 0.0061 0.0033 'International Tables Vol C Tables 4.2.6.8 and 6.1.1.4'
O O 0.0106 0.0060 'International Tables Vol C Tables 4.2.6.8 and 6.1.1.4'
S S 0.1246 0.1234 'International Tables Vol C Tables 4.2.6.8 and 6.1.1.4'

loop_
_geom_angle_atom_site_label_1
_geom_angle_atom_site_label_2
_geom_angle_atom_site_label_3
_geom_angle
_geom_angle_site_symmetry_1
_geom_angle_site_symmetry_3
C6 C1 C2 118.5(2) . .
C6 C1 H1A 120.7 . .
C2 C1 H1A 120.7 . .
O4 N1 O5 122.02(19) . .
O4 N1 C2 119.79(18) . .
O5 N1 C2 118.18(19) . .
H1WA O1W H1WB 107.8 . .
C1 C2 C3 123.83(19) . .
C1 C2 N1 116.60(18) . .
C3 C2 N1 119.56(18) . .
C9 N2 H2A 120.0 . .
C9 N2 H2B 120.0 . .
H2A N2 H2B 120.0 . .
C2 C3 C4 116.19(18) . .
C2 C3 C8 121.90(17) . .
C4 C3 C8 121.85(17) . .
C10 N3 C9 129.98(18) . .
C10 N3 H3 117.3(17) . .
C9 N3 H3 112.6(17) . .
C5 C4 C3 120.10(19) . .
C5 C4 C7 117.48(18) . .
C3 C4 C7 122.39(18) . .
C10 N4 H4A 120.0 . .
C10 N4 H4B 120.0 . .
H4A N4 H4B 120.0 . .
C6 C5 C4 121.6(2) . .
C6 C5 H5A 119.2 . .
C4 C5 H5A 119.2 . .
C10 N5 H5B 120.0 . .
C10 N5 H5C 120.0 . .
H5B N5 H5C 120.0 . .
C1 C6 C5 119.7(2) . .
C1 C6 H6A 120.2 . .
C5 C6 H6A 120.2 . .
C11 N6 H6B 120.0 . .
C11 N6 H6C 120.0 . .
H6B N6 H6C 120.0 . .
O2 C7 O1 125.54(19) . .
O2 C7 C4 117.24(19) . .
O1 C7 C4 117.19(17) . .
C12 N7 C11 130.20(19) . .
C12 N7 H7 114.5(17) . .
C11 N7 H7 115.3(17) . .
O6 C8 O3 126.37(19) . .
O6 C8 C3 117.97(18) . .
O3 C8 C3 115.65(18) . .
C12 N8 H8A 120.0 . .
C12 N8 H8B 120.0 . .
H8A N8 H8B 120.0 . .
N2 C9 N3 112.74(18) . .
N2 C9 S1 122.00(16) . .
N3 C9 S1 125.25(16) . .
C12 N9 H9A 120.0 . .
C12 N9 H9B 120.0 . .
H9A N9 H9B 120.0 . .
N4 C10 N5 120.9(2) . .
N4 C10 N3 116.1(2) . .
N5 C10 N3 123.0(2) . .
N6 C11 N7 112.41(19) . .
N6 C11 S2 122.32(17) . .
N7 C11 S2 125.27(16) . .
N9 C12 N8 122.0(2) . .
N9 C12 N7 122.2(2) . .
N8 C12 N7 115.8(2) . .

loop_
_geom_bond_atom_site_label_1
_geom_bond_atom_site_label_2
_geom_bond_distance
_geom_bond_site_symmetry_2
S1 C9 1.667(2) .
C1 C6 1.375(3) .
C1 C2 1.382(3) .
C1 H1A 0.9300 .
O1 C7 1.258(3) .
N1 O4 1.214(3) .
N1 O5 1.227(2) .
N1 C2 1.461(3) .
O1W H1WA 0.8804 .
O1W H1WB 0.7496 .
S2 C11 1.672(2) .
C2 C3 1.398(3) .
O2 C7 1.242(3) .
N2 C9 1.322(3) .
N2 H2A 0.8600 .
N2 H2B 0.8600 .
O3 C8 1.256(3) .
C3 C4 1.402(3) .
C3 C8 1.524(3) .
N3 C10 1.364(3) .
N3 C9 1.373(3) .
N3 H3 0.924(10) .
C4 C5 1.392(3) .
C4 C7 1.516(3) .
N4 C10 1.302(3) .
N4 H4A 0.8600 .
N4 H4B 0.8600 .
C5 C6 1.378(3) .
C5 H5A 0.9300 .
N5 C10 1.311(3) .
N5 H5B 0.8600 .
N5 H5C 0.8600 .
O6 C8 1.245(3) .
C6 H6A 0.9300 .
N6 C11 1.312(3) .
N6 H6B 0.8600 .
N6 H6C 0.8600 .
N7 C12 1.354(3) .
N7 C11 1.390(3) .
N7 H7 0.924(10) .
N8 C12 1.320(3) .
N8 H8A 0.8600 .
N8 H8B 0.8600 .
N9 C12 1.309(3) .
N9 H9A 0.8600 .
N9 H9B 0.8600 .
